data_7711004
loop_
_publ_author_name
'Schallenberg, David'
'Pardemann, Nils'
'Villinger, Alexander'
'Seidel, Wolfram Willy'

_publ_section_title
;
 Synthesis and Coordination Behaviour of 1H-1,2,3-Triazole-4,5-Dithiolates
;
_journal_name_full 'Dalton Transactions'
_journal_paper_doi 10.1039/D2DT00410K
_journal_year 2022
_chemical_formula_moiety 'C20 H18 N6 Ni S4 2+, 2(C8 H20 N -)'
_chemical_formula_sum 'C36 H58 N8 Ni S4'
_chemical_formula_weight 789.85
_chemical_name_systematic
'Tetra-n-butylammonium[bis(1-(2,6-dimethylphenyl)-1H-1,2,3-triazole-4,5- dithiolato)nickelate(II)]'
_space_group_crystal_system monoclinic
_space_group_IT_number 14
_space_group_name_Hall '-P 2ybc'
_space_group_name_H-M_alt 'P 1 21/c 1'
_atom_sites_solution_hydrogens geom
_audit_creation_method SHELXL-2014/7
_audit_update_record
;
2022-01-28 deposited with the CCDC.	2022-08-17 downloaded from the CCDC.
;
_cell_angle_alpha 90
_cell_angle_beta 103.615(4)
_cell_angle_gamma 90
_cell_formula_units_Z 2
_cell_length_a 12.1647(13)
_cell_length_b 9.8068(12)
_cell_length_c 17.4762(18)
_cell_measurement_reflns_used 2877
_cell_measurement_temperature 173(2)
_cell_measurement_theta_max 25.58
_cell_measurement_theta_min 2.70
_cell_volume 2026.3(4)
_computing_cell_refinement 'Bruker Apex V7.51A'
_computing_data_collection 'Bruker Apex V7.51A'
_computing_data_reduction 'Bruker SAINT'
_computing_molecular_graphics 'ORTEP-3v2.01 (Farrugia, 1997)'
_computing_publication_material 'SHELXL-2014/7 (Sheldrick, 2014)'
_computing_structure_refinement 'SHELXL-2014/7 (Sheldrick, 2014)'
_computing_structure_solution 'Bruker SHELXTL'
_diffrn_ambient_temperature 173(2)
_diffrn_measured_fraction_theta_full 0.998
_diffrn_measured_fraction_theta_max 0.999
_diffrn_measurement_device_type 'Bruker-Nonius Apex-X8-CCD-diffractometer'
_diffrn_measurement_method 'phi and omega scans'
_diffrn_radiation_type MoK\a
_diffrn_radiation_wavelength 0.71073
_diffrn_reflns_av_R_equivalents 0.0519
_diffrn_reflns_av_unetI/netI 0.0545
_diffrn_reflns_Laue_measured_fraction_full 0.998
_diffrn_reflns_Laue_measured_fraction_max 0.999
_diffrn_reflns_limit_h_max 15
_diffrn_reflns_limit_h_min -16
_diffrn_reflns_limit_k_max 13
_diffrn_reflns_limit_k_min -12
_diffrn_reflns_limit_l_max 23
_diffrn_reflns_limit_l_min -23
_diffrn_reflns_number 19908
_diffrn_reflns_point_group_measured_fraction_full 0.998
_diffrn_reflns_point_group_measured_fraction_max 0.999
_diffrn_reflns_theta_full 25.242
_diffrn_reflns_theta_max 28.498
_diffrn_reflns_theta_min 3.173
_diffrn_source 'sealed tube'
_exptl_absorpt_coefficient_mu 0.721
_exptl_absorpt_correction_T_max 0.7460
_exptl_absorpt_correction_T_min 0.6814
_exptl_absorpt_correction_type multi-scan
_exptl_absorpt_process_details '(SADABS; Sheldrick, 2004)'
_exptl_crystal_colour brown
_exptl_crystal_density_diffrn 1.295
_exptl_crystal_description block
_exptl_crystal_F_000 844
_exptl_crystal_recrystallization_method 'Re-crystallisation from solvent: methanol / diethyl ether'
_exptl_crystal_size_max 0.320
_exptl_crystal_size_mid 0.110
_exptl_crystal_size_min 0.030
_refine_diff_density_max 0.634
_refine_diff_density_min -0.507
_refine_diff_density_rms 0.058
_refine_ls_extinction_method none
_refine_ls_goodness_of_fit_ref 1.009
_refine_ls_hydrogen_treatment constr
_refine_ls_matrix_type full
_refine_ls_number_parameters 311
_refine_ls_number_reflns 5118
_refine_ls_number_restraints 402
_refine_ls_restrained_S_all 1.006
_refine_ls_R_factor_all 0.0863
_refine_ls_R_factor_gt 0.0441
_refine_ls_shift/su_max 0.000
_refine_ls_shift/su_mean 0.000
_refine_ls_structure_factor_coef Fsqd
_refine_ls_weighting_details 'w=1/[\s^2^(Fo^2^)+(0.0425P)^2^+0.8816P] where P=(Fo^2^+2Fc^2^)/3'
_refine_ls_weighting_scheme calc
_refine_ls_wR_factor_gt 0.0914
_refine_ls_wR_factor_ref 0.1096
_reflns_Friedel_coverage 0.000
_reflns_number_gt 3268
_reflns_number_total 5118
_reflns_threshold_expression 'I > 2\s(I)'
_cod_data_source_file d2dt00410k2.cif
_cod_data_source_block is_schal191
_cod_original_sg_symbol_H-M 'P 21/c'
_cod_database_code 7711004
_shelx_shelxl_version_number 2014/7
_shelx_space_group_comment
;
The symmetry employed for this shelxl refinement is uniquely defined
by the following loop, which should always be used as a source of
symmetry information in preference to the above space-group names.
They are only intended as comments.
;
_shelx_estimated_absorpt_t_min 0.802
_shelx_estimated_absorpt_t_max 0.979

loop_
_space_group_symop_operation_xyz
'x, y, z'
'-x, y+1/2, -z+1/2'
'-x, -y, -z'
'x, -y-1/2, z-1/2'

loop_
_atom_site_label
_atom_site_type_symbol
_atom_site_fract_x
_atom_site_fract_y
_atom_site_fract_z
_atom_site_U_iso_or_equiv
_atom_site_adp_type
_atom_site_occupancy
_atom_site_site_symmetry_order
_atom_site_calc_flag
_atom_site_refinement_flags_posn
_atom_site_refinement_flags_adp
_atom_site_refinement_flags_occupancy
_atom_site_disorder_assembly
_atom_site_disorder_group
Ni1 Ni 0.0000 0.5000 0.0000 0.02738(12) Uani 1 2 d S . P . .
S1 S 0.11838(5) 0.51240(7) 0.11725(3) 0.03627(16) Uani 1 1 d . . . . .
S2 S 0.09312(7) 0.64913(8) -0.05599(4) 0.0492(2) Uani 1 1 d . . . . .
N1 N 0.30315(18) 0.6899(2) 0.14405(11) 0.0373(5) Uani 1 1 d . . . . .
N2 N 0.3512(2) 0.7831(3) 0.10323(13) 0.0571(7) Uani 1 1 d . . . . .
N3 N 0.2873(2) 0.7837(3) 0.03005(13) 0.0610(8) Uani 1 1 d . . . . .
C1 C 0.2099(2) 0.6326(3) 0.09693(13) 0.0329(5) Uani 1 1 d . . . . .
C2 C 0.2021(2) 0.6928(3) 0.02509(14) 0.0427(7) Uani 1 1 d . . . . .
C3 C 0.3479(2) 0.6714(3) 0.22674(14) 0.0320(5) Uani 1 1 d . . . . .
C4 C 0.4344(2) 0.5786(3) 0.25357(18) 0.0468(7) Uani 1 1 d . . . . .
C5 C 0.4768(2) 0.5681(3) 0.33531(19) 0.0535(8) Uani 1 1 d . . . . .
H5 H 0.5368 0.5065 0.3558 0.064 Uiso 1 1 calc R U . . .
C6 C 0.4324(2) 0.6459(3) 0.38572(16) 0.0463(7) Uani 1 1 d . . . . .
H6 H 0.4622 0.6379 0.4409 0.056 Uiso 1 1 calc R U . . .
C7 C 0.3463(2) 0.7348(3) 0.35786(15) 0.0402(6) Uani 1 1 d . . . . .
H7 H 0.3164 0.7874 0.3939 0.048 Uiso 1 1 calc R U . . .
C8 C 0.3016(2) 0.7496(3) 0.27804(14) 0.0341(6) Uani 1 1 d . . . . .
C9 C 0.4776(3) 0.4910(4) 0.1962(2) 0.0861(13) Uani 1 1 d . . . . .
H9A H 0.4199 0.4238 0.1728 0.129 Uiso 1 1 calc R U . . .
H9B H 0.5465 0.4438 0.2238 0.129 Uiso 1 1 calc R U . . .
H9C H 0.4946 0.5486 0.1546 0.129 Uiso 1 1 calc R U . . .
C10 C 0.2057(3) 0.8454(3) 0.24670(17) 0.0540(8) Uani 1 1 d . . . . .
H10A H 0.1811 0.8876 0.2907 0.081 Uiso 1 1 calc R U . . .
H10B H 0.1425 0.7949 0.2137 0.081 Uiso 1 1 calc R U . . .
H10C H 0.2307 0.9165 0.2152 0.081 Uiso 1 1 calc R U . . .
N4A N 0.1962(4) 0.3178(5) 0.40078(19) 0.0435(7) Uani 0.767(2) 1 d D U P A 1
C11A C 0.1510(3) 0.2193(4) 0.3329(2) 0.0495(8) Uani 0.767(2) 1 d D U P A 1
H11A H 0.1561 0.1253 0.3541 0.059 Uiso 0.767(2) 1 calc R U P A 1
H11B H 0.0701 0.2395 0.3108 0.059 Uiso 0.767(2) 1 calc R U P A 1
C12A C 0.2112(5) 0.2242(6) 0.2676(3) 0.0576(14) Uani 0.767(2) 1 d D U P A 1
H12A H 0.1754 0.1605 0.2260 0.086 Uiso 0.767(2) 1 calc R U P A 1
H12B H 0.2906 0.1985 0.2879 0.086 Uiso 0.767(2) 1 calc R U P A 1
H12C H 0.2072 0.3168 0.2461 0.086 Uiso 0.767(2) 1 calc R U P A 1
C13A C 0.1217(4) 0.2941(4) 0.4589(2) 0.0579(9) Uani 0.767(2) 1 d D U P A 1
H13A H 0.0419 0.3111 0.4316 0.069 Uiso 0.767(2) 1 calc R U P A 1
H13B H 0.1280 0.1973 0.4754 0.069 Uiso 0.767(2) 1 calc R U P A 1
C14A C 0.1514(5) 0.3833(7) 0.5321(3) 0.0886(18) Uani 0.767(2) 1 d D U P A 1
H14A H 0.0955 0.3695 0.5636 0.133 Uiso 0.767(2) 1 calc R U P A 1
H14B H 0.1513 0.4793 0.5164 0.133 Uiso 0.767(2) 1 calc R U P A 1
H14C H 0.2267 0.3587 0.5634 0.133 Uiso 0.767(2) 1 calc R U P A 1
C15A C 0.3179(3) 0.2896(4) 0.4383(2) 0.0574(9) Uani 0.767(2) 1 d D U P A 1
H15A H 0.3439 0.3573 0.4807 0.069 Uiso 0.767(2) 1 calc R U P A 1
H15B H 0.3625 0.3045 0.3984 0.069 Uiso 0.767(2) 1 calc R U P A 1
C16A C 0.3449(6) 0.1491(6) 0.4728(6) 0.0807(19) Uani 0.767(2) 1 d D U P A 1
H16A H 0.4268 0.1399 0.4927 0.121 Uiso 0.767(2) 1 calc R U P A 1
H16B H 0.3179 0.0804 0.4319 0.121 Uiso 0.767(2) 1 calc R U P A 1
H16C H 0.3073 0.1358 0.5160 0.121 Uiso 0.767(2) 1 calc R U P A 1
C17A C 0.1876(3) 0.4638(4) 0.3722(2) 0.0444(8) Uani 0.767(2) 1 d D U P A 1
H17A H 0.2134 0.5242 0.4183 0.053 Uiso 0.767(2) 1 calc R U P A 1
H17B H 0.2404 0.4762 0.3375 0.053 Uiso 0.767(2) 1 calc R U P A 1
C18A C 0.0714(6) 0.5104(6) 0.3281(3) 0.0495(12) Uani 0.767(2) 1 d D U P A 1
H18A H 0.0740 0.6075 0.3154 0.074 Uiso 0.767(2) 1 calc R U P A 1
H18B H 0.0174 0.4961 0.3609 0.074 Uiso 0.767(2) 1 calc R U P A 1
H18C H 0.0477 0.4578 0.2793 0.074 Uiso 0.767(2) 1 calc R U P A 1
N4B N 0.2077(12) 0.3129(13) 0.4071(5) 0.0496(13) Uani 0.233(2) 1 d D U P A 2
C11B C 0.2820(10) 0.3347(12) 0.3486(6) 0.0508(14) Uani 0.233(2) 1 d D U P A 2
H11C H 0.2766 0.4318 0.3327 0.061 Uiso 0.233(2) 1 calc R U P A 2
H11D H 0.3616 0.3171 0.3763 0.061 Uiso 0.233(2) 1 calc R U P A 2
C12B C 0.2551(16) 0.249(2) 0.2758(9) 0.053(3) Uani 0.233(2) 1 d D U P A 2
H12D H 0.3077 0.2716 0.2428 0.079 Uiso 0.233(2) 1 calc R U P A 2
H12E H 0.2627 0.1526 0.2902 0.079 Uiso 0.233(2) 1 calc R U P A 2
H12F H 0.1775 0.2677 0.2464 0.079 Uiso 0.233(2) 1 calc R U P A 2
C13B C 0.2613(10) 0.4079(12) 0.4759(6) 0.0528(14) Uani 0.233(2) 1 d D U P A 2
H13C H 0.3433 0.3881 0.4921 0.063 Uiso 0.233(2) 1 calc R U P A 2
H13D H 0.2526 0.5033 0.4569 0.063 Uiso 0.233(2) 1 calc R U P A 2
C14B C 0.2115(15) 0.396(2) 0.5474(8) 0.073(3) Uani 0.233(2) 1 d D U P A 2
H14D H 0.2501 0.4591 0.5882 0.110 Uiso 0.233(2) 1 calc R U P A 2
H14E H 0.1306 0.4175 0.5324 0.110 Uiso 0.233(2) 1 calc R U P A 2
H14F H 0.2215 0.3021 0.5677 0.110 Uiso 0.233(2) 1 calc R U P A 2
C15B C 0.2129(10) 0.1681(11) 0.4352(7) 0.0548(14) Uani 0.233(2) 1 d D U P A 2
H15C H 0.1700 0.1620 0.4767 0.066 Uiso 0.233(2) 1 calc R U P A 2
H15D H 0.1730 0.1105 0.3907 0.066 Uiso 0.233(2) 1 calc R U P A 2
C16B C 0.3277(15) 0.1077(17) 0.4672(17) 0.062(4) Uani 0.233(2) 1 d D U P A 2
H16D H 0.3196 0.0133 0.4834 0.093 Uiso 0.233(2) 1 calc R U P A 2
H16E H 0.3708 0.1093 0.4264 0.093 Uiso 0.233(2) 1 calc R U P A 2
H16F H 0.3677 0.1610 0.5127 0.093 Uiso 0.233(2) 1 calc R U P A 2
C17B C 0.0861(8) 0.3500(12) 0.3726(7) 0.0548(15) Uani 0.233(2) 1 d D U P A 2
H17C H 0.0420 0.3274 0.4118 0.066 Uiso 0.233(2) 1 calc R U P A 2
H17D H 0.0576 0.2914 0.3260 0.066 Uiso 0.233(2) 1 calc R U P A 2
C18B C 0.062(2) 0.4962(18) 0.3480(12) 0.054(3) Uani 0.233(2) 1 d D U P A 2
H18D H -0.0193 0.5081 0.3265 0.082 Uiso 0.233(2) 1 calc R U P A 2
H18E H 0.0872 0.5559 0.3937 0.082 Uiso 0.233(2) 1 calc R U P A 2
H18F H 0.1028 0.5198 0.3076 0.082 Uiso 0.233(2) 1 calc R U P A 2

loop_
_atom_site_aniso_label
_atom_site_aniso_U_11
_atom_site_aniso_U_22
_atom_site_aniso_U_33
_atom_site_aniso_U_23
_atom_site_aniso_U_13
_atom_site_aniso_U_12
Ni1 0.0349(2) 0.0254(2) 0.0232(2) 0.00261(18) 0.00955(17) 0.0037(2)
S1 0.0423(4) 0.0368(4) 0.0276(3) 0.0085(3) 0.0041(3) -0.0052(3)
S2 0.0622(5) 0.0542(5) 0.0293(3) 0.0099(3) 0.0073(3) -0.0193(4)
N1 0.0450(13) 0.0360(13) 0.0325(11) -0.0033(9) 0.0122(10) -0.0071(10)
N2 0.0727(18) 0.0636(18) 0.0383(13) -0.0069(12) 0.0200(12) -0.0361(14)
N3 0.0815(19) 0.0662(19) 0.0370(13) 0.0008(12) 0.0171(13) -0.0380(15)
C1 0.0408(14) 0.0289(14) 0.0305(12) -0.0015(10) 0.0112(11) -0.0008(11)
C2 0.0573(17) 0.0412(16) 0.0318(13) -0.0002(11) 0.0148(12) -0.0130(14)
C3 0.0311(13) 0.0282(14) 0.0356(12) -0.0030(10) 0.0059(10) -0.0047(10)
C4 0.0341(15) 0.0440(18) 0.0620(18) -0.0088(14) 0.0108(13) 0.0023(13)
C5 0.0292(15) 0.0508(19) 0.072(2) 0.0085(17) -0.0063(14) 0.0041(14)
C6 0.0421(16) 0.0487(19) 0.0416(15) 0.0028(13) -0.0034(12) -0.0150(14)
C7 0.0440(16) 0.0400(16) 0.0365(13) -0.0038(12) 0.0094(12) -0.0094(13)
C8 0.0372(14) 0.0312(14) 0.0345(12) -0.0012(10) 0.0098(11) -0.0051(11)
C9 0.073(2) 0.084(3) 0.104(3) -0.026(2) 0.027(2) 0.032(2)
C10 0.063(2) 0.0486(19) 0.0516(17) 0.0002(14) 0.0168(15) 0.0190(16)
N4A 0.0546(16) 0.0373(14) 0.0388(13) -0.0005(12) 0.0116(12) -0.0196(13)
C11A 0.0636(19) 0.0361(17) 0.0432(16) -0.0044(14) 0.0014(15) -0.0133(15)
C12A 0.086(4) 0.039(3) 0.046(2) -0.0008(19) 0.013(3) -0.001(3)
C13A 0.073(2) 0.0542(19) 0.0490(17) 0.0010(15) 0.0203(16) -0.0258(17)
C14A 0.124(5) 0.096(4) 0.059(3) -0.020(3) 0.047(3) -0.042(4)
C15A 0.0659(18) 0.0487(18) 0.0504(17) 0.0042(15) -0.0011(15) -0.0152(16)
C16A 0.094(4) 0.057(4) 0.075(3) 0.016(4) -0.014(3) -0.012(3)
C17A 0.0568(18) 0.0355(17) 0.0416(16) -0.0039(13) 0.0128(14) -0.0170(14)
C18A 0.058(2) 0.049(3) 0.046(3) 0.0034(19) 0.022(2) -0.004(2)
N4B 0.062(2) 0.042(2) 0.044(2) -0.001(2) 0.011(2) -0.018(2)
C11B 0.066(3) 0.042(3) 0.044(3) -0.001(2) 0.011(2) -0.015(3)
C12B 0.074(8) 0.040(7) 0.043(5) -0.008(5) 0.012(5) -0.004(6)
C13B 0.065(3) 0.048(3) 0.046(2) -0.004(2) 0.014(2) -0.020(3)
C14B 0.082(7) 0.091(7) 0.051(5) -0.022(6) 0.025(5) -0.033(7)
C15B 0.068(3) 0.046(2) 0.047(3) 0.001(2) 0.007(2) -0.021(2)
C16B 0.081(6) 0.038(7) 0.058(6) 0.008(6) -0.003(6) -0.017(5)
C17B 0.065(3) 0.047(3) 0.050(3) -0.003(3) 0.008(2) -0.017(3)
C18B 0.064(6) 0.046(5) 0.053(7) -0.007(5) 0.013(6) -0.013(5)

loop_
_atom_type_symbol
_atom_type_description
_atom_type_scat_dispersion_real
_atom_type_scat_dispersion_imag
_atom_type_scat_source
C C 0.0033 0.0016 'International Tables Vol C Tables 4.2.6.8 and 6.1.1.4'
H H 0.0000 0.0000 'International Tables Vol C Tables 4.2.6.8 and 6.1.1.4'
N N 0.0061 0.0033 'International Tables Vol C Tables 4.2.6.8 and 6.1.1.4'
S S 0.1246 0.1234 'International Tables Vol C Tables 4.2.6.8 and 6.1.1.4'
Ni Ni 0.3393 1.1124 'International Tables Vol C Tables 4.2.6.8 and 6.1.1.4'

loop_
_geom_angle_atom_site_label_1
_geom_angle_atom_site_label_2
_geom_angle_atom_site_label_3
_geom_angle
_geom_angle_site_symmetry_1
_geom_angle_site_symmetry_3
_geom_angle_publ_flag
S1 Ni1 S1 180.0 . 3_565 ?
S1 Ni1 S2 85.19(2) . 3_565 ?
S1 Ni1 S2 94.81(2) 3_565 3_565 ?
S1 Ni1 S2 94.81(2) . . ?
S1 Ni1 S2 85.19(2) 3_565 . ?
S2 Ni1 S2 180.0 3_565 . ?
C1 S1 Ni1 99.13(8) . . ?
C2 S2 Ni1 99.96(9) . . ?
C1 N1 N2 111.0(2) . . ?
C1 N1 C3 128.7(2) . . ?
N2 N1 C3 120.2(2) . . ?
N3 N2 N1 106.1(2) . . ?
N2 N3 C2 108.9(2) . . ?
N1 C1 C2 104.2(2) . . ?
N1 C1 S1 130.52(18) . . ?
C2 C1 S1 125.3(2) . . ?
N3 C2 C1 109.8(2) . . ?
N3 C2 S2 129.5(2) . . ?
C1 C2 S2 120.8(2) . . ?
C4 C3 C8 122.2(2) . . ?
C4 C3 N1 120.2(2) . . ?
C8 C3 N1 117.6(2) . . ?
C3 C4 C5 117.4(3) . . ?
C3 C4 C9 120.3(3) . . ?
C5 C4 C9 122.3(3) . . ?
C6 C5 C4 120.5(3) . . ?
C6 C5 H5 119.7 . . ?
C4 C5 H5 119.7 . . ?
C7 C6 C5 120.9(3) . . ?
C7 C6 H6 119.5 . . ?
C5 C6 H6 119.5 . . ?
C6 C7 C8 121.0(3) . . ?
C6 C7 H7 119.5 . . ?
C8 C7 H7 119.5 . . ?
C7 C8 C3 117.9(2) . . ?
C7 C8 C10 121.5(2) . . ?
C3 C8 C10 120.5(2) . . ?
C4 C9 H9A 109.5 . . ?
C4 C9 H9B 109.5 . . ?
H9A C9 H9B 109.5 . . ?
C4 C9 H9C 109.5 . . ?
H9A C9 H9C 109.5 . . ?
H9B C9 H9C 109.5 . . ?
C8 C10 H10A 109.5 . . ?
C8 C10 H10B 109.5 . . ?
H10A C10 H10B 109.5 . . ?
C8 C10 H10C 109.5 . . ?
H10A C10 H10C 109.5 . . ?
H10B C10 H10C 109.5 . . ?
C15A N4A C17A 107.7(4) . . ?
C15A N4A C11A 111.2(3) . . ?
C17A N4A C11A 111.0(3) . . ?
C15A N4A C13A 111.1(3) . . ?
C17A N4A C13A 110.9(3) . . ?
C11A N4A C13A 105.0(4) . . ?
C12A C11A N4A 114.9(4) . . ?
C12A C11A H11A 108.5 . . ?
N4A C11A H11A 108.5 . . ?
C12A C11A H11B 108.5 . . ?
N4A C11A H11B 108.5 . . ?
H11A C11A H11B 107.5 . . ?
C11A C12A H12A 109.5 . . ?
C11A C12A H12B 109.5 . . ?
H12A C12A H12B 109.5 . . ?
C11A C12A H12C 109.5 . . ?
H12A C12A H12C 109.5 . . ?
H12B C12A H12C 109.5 . . ?
C14A C13A N4A 114.2(4) . . ?
C14A C13A H13A 108.7 . . ?
N4A C13A H13A 108.7 . . ?
C14A C13A H13B 108.7 . . ?
N4A C13A H13B 108.7 . . ?
H13A C13A H13B 107.6 . . ?
C13A C14A H14A 109.5 . . ?
C13A C14A H14B 109.5 . . ?
H14A C14A H14B 109.5 . . ?
C13A C14A H14C 109.5 . . ?
H14A C14A H14C 109.5 . . ?
H14B C14A H14C 109.5 . . ?
N4A C15A C16A 116.3(4) . . ?
N4A C15A H15A 108.2 . . ?
C16A C15A H15A 108.2 . . ?
N4A C15A H15B 108.2 . . ?
C16A C15A H15B 108.2 . . ?
H15A C15A H15B 107.4 . . ?
C15A C16A H16A 109.5 . . ?
C15A C16A H16B 109.5 . . ?
H16A C16A H16B 109.5 . . ?
C15A C16A H16C 109.5 . . ?
H16A C16A H16C 109.5 . . ?
H16B C16A H16C 109.5 . . ?
C18A C17A N4A 116.0(4) . . ?
C18A C17A H17A 108.3 . . ?
N4A C17A H17A 108.3 . . ?
C18A C17A H17B 108.3 . . ?
N4A C17A H17B 108.3 . . ?
H17A C17A H17B 107.4 . . ?
C17A C18A H18A 109.5 . . ?
C17A C18A H18B 109.5 . . ?
H18A C18A H18B 109.5 . . ?
C17A C18A H18C 109.5 . . ?
H18A C18A H18C 109.5 . . ?
H18B C18A H18C 109.5 . . ?
C15B N4B C17B 108.8(11) . . ?
C15B N4B C11B 111.4(8) . . ?
C17B N4B C11B 112.2(8) . . ?
C15B N4B C13B 109.9(8) . . ?
C17B N4B C13B 111.3(8) . . ?
C11B N4B C13B 103.2(10) . . ?
C12B C11B N4B 116.5(10) . . ?
C12B C11B H11C 108.2 . . ?
N4B C11B H11C 108.2 . . ?
C12B C11B H11D 108.2 . . ?
N4B C11B H11D 108.2 . . ?
H11C C11B H11D 107.3 . . ?
C11B C12B H12D 109.5 . . ?
C11B C12B H12E 109.5 . . ?
H12D C12B H12E 109.5 . . ?
C11B C12B H12F 109.5 . . ?
H12D C12B H12F 109.5 . . ?
H12E C12B H12F 109.5 . . ?
C14B C13B N4B 114.6(9) . . ?
C14B C13B H13C 108.6 . . ?
N4B C13B H13C 108.6 . . ?
C14B C13B H13D 108.6 . . ?
N4B C13B H13D 108.6 . . ?
H13C C13B H13D 107.6 . . ?
C13B C14B H14D 109.5 . . ?
C13B C14B H14E 109.5 . . ?
H14D C14B H14E 109.5 . . ?
C13B C14B H14F 109.5 . . ?
H14D C14B H14F 109.5 . . ?
H14E C14B H14F 109.5 . . ?
C16B C15B N4B 117.4(10) . . ?
C16B C15B H15C 107.9 . . ?
N4B C15B H15C 107.9 . . ?
C16B C15B H15D 107.9 . . ?
N4B C15B H15D 107.9 . . ?
H15C C15B H15D 107.2 . . ?
C15B C16B H16D 109.5 . . ?
C15B C16B H16E 109.5 . . ?
H16D C16B H16E 109.5 . . ?
C15B C16B H16F 109.5 . . ?
H16D C16B H16F 109.5 . . ?
H16E C16B H16F 109.5 . . ?
N4B C17B C18B 116.8(12) . . ?
N4B C17B H17C 108.1 . . ?
C18B C17B H17C 108.1 . . ?
N4B C17B H17D 108.1 . . ?
C18B C17B H17D 108.1 . . ?
H17C C17B H17D 107.3 . . ?
C17B C18B H18D 109.5 . . ?
C17B C18B H18E 109.5 . . ?
H18D C18B H18E 109.5 . . ?
C17B C18B H18F 109.5 . . ?
H18D C18B H18F 109.5 . . ?
H18E C18B H18F 109.5 . . ?

loop_
_geom_bond_atom_site_label_1
_geom_bond_atom_site_label_2
_geom_bond_distance
_geom_bond_site_symmetry_2
_geom_bond_publ_flag
Ni1 S1 2.2132(6) . ?
Ni1 S1 2.2132(6) 3_565 ?
Ni1 S2 2.2138(7) 3_565 ?
Ni1 S2 2.2139(7) . ?
S1 C1 1.715(3) . ?
S2 C2 1.751(3) . ?
N1 C1 1.357(3) . ?
N1 N2 1.372(3) . ?
N1 C3 1.431(3) . ?
N2 N3 1.331(3) . ?
N3 C2 1.353(3) . ?
C1 C2 1.371(3) . ?
C3 C4 1.386(4) . ?
C3 C8 1.396(3) . ?
C4 C5 1.404(4) . ?
C4 C9 1.506(4) . ?
C5 C6 1.369(4) . ?
C5 H5 0.9500 . ?
C6 C7 1.362(4) . ?
C6 H6 0.9500 . ?
C7 C8 1.380(3) . ?
C7 H7 0.9500 . ?
C8 C10 1.498(4) . ?
C9 H9A 0.9800 . ?
C9 H9B 0.9800 . ?
C9 H9C 0.9800 . ?
C10 H10A 0.9800 . ?
C10 H10B 0.9800 . ?
C10 H10C 0.9800 . ?
N4A C15A 1.498(6) . ?
N4A C17A 1.513(5) . ?
N4A C11A 1.528(5) . ?
N4A C13A 1.530(5) . ?
C11A C12A 1.494(5) . ?
C11A H11A 0.9900 . ?
C11A H11B 0.9900 . ?
C12A H12A 0.9800 . ?
C12A H12B 0.9800 . ?
C12A H12C 0.9800 . ?
C13A C14A 1.521(6) . ?
C13A H13A 0.9900 . ?
C13A H13B 0.9900 . ?
C14A H14A 0.9800 . ?
C14A H14B 0.9800 . ?
C14A H14C 0.9800 . ?
C15A C16A 1.508(6) . ?
C15A H15A 0.9900 . ?
C15A H15B 0.9900 . ?
C16A H16A 0.9800 . ?
C16A H16B 0.9800 . ?
C16A H16C 0.9800 . ?
C17A C18A 1.512(7) . ?
C17A H17A 0.9900 . ?
C17A H17B 0.9900 . ?
C18A H18A 0.9800 . ?
C18A H18B 0.9800 . ?
C18A H18C 0.9800 . ?
N4B C15B 1.499(10) . ?
N4B C17B 1.504(10) . ?
N4B C11B 1.531(10) . ?
N4B C13B 1.539(10) . ?
C11B C12B 1.494(9) . ?
C11B H11C 0.9900 . ?
C11B H11D 0.9900 . ?
C12B H12D 0.9800 . ?
C12B H12E 0.9800 . ?
C12B H12F 0.9800 . ?
C13B C14B 1.517(9) . ?
C13B H13C 0.9900 . ?
C13B H13D 0.9900 . ?
C14B H14D 0.9800 . ?
C14B H14E 0.9800 . ?
C14B H14F 0.9800 . ?
C15B C16B 1.499(10) . ?
C15B H15C 0.9900 . ?
C15B H15D 0.9900 . ?
C16B H16D 0.9800 . ?
C16B H16E 0.9800 . ?
C16B H16F 0.9800 . ?
C17B C18B 1.506(11) . ?
C17B H17C 0.9900 . ?
C17B H17D 0.9900 . ?
C18B H18D 0.9800 . ?
C18B H18E 0.9800 . ?
C18B H18F 0.9800 . ?

loop_
_geom_torsion_atom_site_label_1
_geom_torsion_atom_site_label_2
_geom_torsion_atom_site_label_3
_geom_torsion_atom_site_label_4
_geom_torsion
_geom_torsion_site_symmetry_1
_geom_torsion_site_symmetry_2
_geom_torsion_site_symmetry_3
_geom_torsion_site_symmetry_4
_geom_torsion_publ_flag
C1 N1 N2 N3 0.0(3) . . . . ?
C3 N1 N2 N3 -175.9(2) . . . . ?
N1 N2 N3 C2 -0.4(3) . . . . ?
N2 N1 C1 C2 0.4(3) . . . . ?
C3 N1 C1 C2 175.8(2) . . . . ?
N2 N1 C1 S1 -179.6(2) . . . . ?
C3 N1 C1 S1 -4.2(4) . . . . ?
Ni1 S1 C1 N1 179.0(2) . . . . ?
Ni1 S1 C1 C2 -1.0(2) . . . . ?
N2 N3 C2 C1 0.7(4) . . . . ?
N2 N3 C2 S2 -179.6(2) . . . . ?
N1 C1 C2 N3 -0.7(3) . . . . ?
S1 C1 C2 N3 179.4(2) . . . . ?
N1 C1 C2 S2 179.58(19) . . . . ?
S1 C1 C2 S2 -0.4(4) . . . . ?
Ni1 S2 C2 N3 -178.1(3) . . . . ?
Ni1 S2 C2 C1 1.5(2) . . . . ?
C1 N1 C3 C4 96.7(3) . . . . ?
N2 N1 C3 C4 -88.3(3) . . . . ?
C1 N1 C3 C8 -83.5(3) . . . . ?
N2 N1 C3 C8 91.6(3) . . . . ?
C8 C3 C4 C5 -1.7(4) . . . . ?
N1 C3 C4 C5 178.2(2) . . . . ?
C8 C3 C4 C9 176.7(3) . . . . ?
N1 C3 C4 C9 -3.4(4) . . . . ?
C3 C4 C5 C6 0.8(4) . . . . ?
C9 C4 C5 C6 -177.6(3) . . . . ?
C4 C5 C6 C7 0.2(4) . . . . ?
C5 C6 C7 C8 -0.4(4) . . . . ?
C6 C7 C8 C3 -0.4(4) . . . . ?
C6 C7 C8 C10 179.1(3) . . . . ?
C4 C3 C8 C7 1.5(4) . . . . ?
N1 C3 C8 C7 -178.4(2) . . . . ?
C4 C3 C8 C10 -178.0(3) . . . . ?
N1 C3 C8 C10 2.1(4) . . . . ?
C15A N4A C11A C12A -59.9(5) . . . . ?
C17A N4A C11A C12A 59.9(5) . . . . ?
C13A N4A C11A C12A 179.8(4) . . . . ?
C15A N4A C13A C14A 60.0(6) . . . . ?
C17A N4A C13A C14A -59.7(5) . . . . ?
C11A N4A C13A C14A -179.7(5) . . . . ?
C17A N4A C15A C16A 178.6(5) . . . . ?
C11A N4A C15A C16A -59.7(6) . . . . ?
C13A N4A C15A C16A 56.9(6) . . . . ?
C15A N4A C17A C18A 176.7(4) . . . . ?
C11A N4A C17A C18A 54.8(5) . . . . ?
C13A N4A C17A C18A -61.5(5) . . . . ?
C15B N4B C11B C12B 58.9(16) . . . . ?
C17B N4B C11B C12B -63.3(16) . . . . ?
C13B N4B C11B C12B 176.8(14) . . . . ?
C15B N4B C13B C14B -54.8(16) . . . . ?
C17B N4B C13B C14B 65.8(16) . . . . ?
C11B N4B C13B C14B -173.7(14) . . . . ?
C17B N4B C15B C16B 176.2(16) . . . . ?
C11B N4B C15B C16B 52.0(18) . . . . ?
C13B N4B C15B C16B -61.7(18) . . . . ?
C15B N4B C17B C18B 174.4(12) . . . . ?
C11B N4B C17B C18B -61.9(15) . . . . ?
C13B N4B C17B C18B 53.2(15) . . . . ?
